data_4116820
loop_
_publ_author_name
'Venkat R. Thalladi'
'Hans-Christoph Weiss'
'Dieter Bl\"aser'
'Roland Boese'
'Ashwini Nangia'
'Gautam R. Desiraju'

_publ_section_title
;
 C-H...F Interactions in the Crystal Structures of Some Fluorobenzenes
;
_journal_name_full 'Journal of the American Chemical Society'
_journal_page_first 8702
_journal_page_last 8710
_journal_paper_doi 10.1021/ja981198e
_journal_volume 120
_journal_year 1998
_chemical_compound_source Aldrich
_chemical_formula_moiety 'C6 H4 F2'
_chemical_formula_sum 'C6 H4 F2'
_chemical_formula_weight 114.09
_chemical_melting_point 239
_chemical_name_common 1,2-difluorobenzene
_chemical_name_systematic 1,2-difluorobenzene
_space_group_IT_number 14
_symmetry_cell_setting monoclinic
_symmetry_space_group_name_Hall '-P 2yn'
_symmetry_space_group_name_H-M 'P 1 21/n 1'
_atom_sites_solution_hydrogens geom
_atom_sites_solution_primary direct
_atom_sites_solution_secondary difmap
_audit_creation_method SHELXL
_cell_angle_alpha 90.00
_cell_angle_beta 103.815(11)
_cell_angle_gamma 90.00
_cell_formula_units_Z 4
_cell_length_a 7.4806(11)
_cell_length_b 5.9608(9)
_cell_length_c 11.725(2)
_cell_measurement_reflns_used 50
_cell_measurement_temperature 123(2)
_cell_measurement_theta_max 25
_cell_measurement_theta_min 20
_cell_volume 507.70(14)
_computing_cell_refinement 'Siemens P3-PC diffractometer program V.4.24'
_computing_data_collection 'Siemens P3-PC diffractometer program V.4.24'
_computing_data_reduction 'Siemens XDISK V.4.20.2 PC'
_computing_molecular_graphics 'SHELXL-93 (Sheldrick, 1993)'
_computing_publication_material 'SHELXL-93 (Sheldrick, 1993)'
_computing_structure_refinement 'SHELXL-93 (Sheldrick, 1993)'
_computing_structure_solution 'SHELXS-86 (Sheldrick, 1990)'
_diffrn_ambient_temperature 123(2)
_diffrn_measurement_device 'Nicolet R3m/V four circle diffractometer'
_diffrn_measurement_method 'Wyckoff scan mode'
_diffrn_radiation_monochromator graphite
_diffrn_radiation_source 'fine-focus sealed tube'
_diffrn_radiation_type MoK\a
_diffrn_radiation_wavelength 0.71073
_diffrn_reflns_av_R_equivalents 0.0176
_diffrn_reflns_av_sigmaI/netI 0.0160
_diffrn_reflns_limit_h_max 4
_diffrn_reflns_limit_h_min -10
_diffrn_reflns_limit_k_max 8
_diffrn_reflns_limit_k_min -8
_diffrn_reflns_limit_l_max 16
_diffrn_reflns_limit_l_min 0
_diffrn_reflns_number 2395
_diffrn_reflns_theta_max 30.01
_diffrn_reflns_theta_min 2.94
_diffrn_standards_decay_% 0
_diffrn_standards_interval_count 100
_diffrn_standards_number 2
_exptl_absorpt_coefficient_mu 0.137
_exptl_absorpt_correction_type none
_exptl_crystal_density_diffrn 1.493
_exptl_crystal_density_method none
_exptl_crystal_description cylindric
_exptl_crystal_F_000 232
_exptl_crystal_size_max '0.3 mm diameter'
_refine_diff_density_max 0.326
_refine_diff_density_min -0.187
_refine_diff_density_rms 0.044
_refine_ls_extinction_coef 0.0520(101)
_refine_ls_extinction_expression Fc^*^=kFc[1+0.001xFc^2^\l^3^/sin(2\q)]^-1/4^
_refine_ls_extinction_method SHELXL
_refine_ls_goodness_of_fit_all 1.055
_refine_ls_goodness_of_fit_obs 1.074
_refine_ls_hydrogen_treatment refall
_refine_ls_matrix_type full
_refine_ls_number_parameters 90
_refine_ls_number_reflns 1231
_refine_ls_number_restraints 0
_refine_ls_restrained_S_all 1.055
_refine_ls_restrained_S_obs 1.074
_refine_ls_R_factor_all 0.0373
_refine_ls_R_factor_obs 0.0344
_refine_ls_shift/esd_max 0.002
_refine_ls_shift/esd_mean 0.000
_refine_ls_structure_factor_coef Fsqd
_refine_ls_weighting_details 'w=1/[\s^2^(Fo^2^)+(0.0633P)^2^+0.1078P] where P=(Fo^2^+2Fc^2^)/3'
_refine_ls_weighting_scheme calc
_refine_ls_wR_factor_all 0.1086
_refine_ls_wR_factor_obs 0.1051
_reflns_number_observed 1119
_reflns_number_total 1231
_reflns_observed_criterion >2sigma(I)
_cod_data_source_file ja981198e_2.cif
_cod_data_source_block 2
_cod_depositor_comments
;
The following automatic conversions were performed:

'_refine_ls_weighting_scheme' value 'calc
w=1/[\s^2^(Fo^2^)+(0.0633P)^2^+0.1078P] where P=(Fo^2^+2Fc^2^)/3' was
changed to 'calc'. New tag '_refine_ls_weighting_details' was
created. The value of the new tag was set to
'w=1/[\s^2^(Fo^2^)+(0.0633P)^2^+0.1078P] where P=(Fo^2^+2Fc^2^)/3'.

Automatic conversion script
Id: cif_fix_values 3143 2015-03-26 13:38:13Z robertas 
;
_cod_original_cell_volume 507.68(13)
_cod_database_code 4116820

loop_
_symmetry_equiv_pos_as_xyz
'x, y, z'
'-x+1/2, y+1/2, -z+1/2'
'-x, -y, -z'
'x-1/2, -y-1/2, z-1/2'

loop_
_atom_site_aniso_label
_atom_site_aniso_U_11
_atom_site_aniso_U_22
_atom_site_aniso_U_33
_atom_site_aniso_U_23
_atom_site_aniso_U_13
_atom_site_aniso_U_12
F1 0.0411(5) 0.0289(4) 0.0393(4) -0.0144(3) 0.0101(4) -0.0015(3)
C1 0.0238(6) 0.0205(4) 0.0254(5) -0.0036(3) 0.0075(5) -0.0020(4)
F2 0.0364(5) 0.0455(4) 0.0222(3) 0.0050(3) -0.0026(3) 0.0017(3)
C2 0.0206(6) 0.0258(4) 0.0197(4) 0.0034(3) 0.0021(4) -0.0016(4)
C3 0.0247(6) 0.0203(4) 0.0317(5) 0.0019(3) 0.0083(5) 0.0012(4)
C4 0.0261(6) 0.0291(5) 0.0279(5) -0.0079(4) 0.0076(5) -0.0042(4)
C5 0.0222(6) 0.0386(6) 0.0217(4) 0.0010(4) 0.0019(5) -0.0025(4)
C6 0.0222(6) 0.0254(4) 0.0300(5) 0.0056(4) 0.0052(5) 0.0032(4)

loop_
_atom_site_label
_atom_site_type_symbol
_atom_site_fract_x
_atom_site_fract_y
_atom_site_fract_z
_atom_site_U_iso_or_equiv
_atom_site_thermal_displace_type
_atom_site_occupancy
_atom_site_calc_flag
F1 F 0.98361(11) 0.15838(11) 0.58836(6) 0.0363(2) Uani 1 d
C1 C 0.9903(2) 0.3221(2) 0.66835(9) 0.0229(2) Uani 1 d
F2 F 0.78362(12) 0.52637(13) 0.52350(6) 0.0363(2) Uani 1 d
C2 C 0.8868(2) 0.5127(2) 0.63487(9) 0.0225(2) Uani 1 d
C3 C 0.8862(2) 0.6839(2) 0.71347(10) 0.0253(3) Uani 1 d
H3 H 0.8106(22) 0.8159(25) 0.6887(13) 0.032(4) Uiso 1 d
C4 C 0.9913(2) 0.6605(2) 0.82770(10) 0.0275(3) Uani 1 d
H4 H 0.9856(25) 0.7751(32) 0.8806(16) 0.050(5) Uiso 1 d
C5 C 1.0959(2) 0.4694(2) 0.86130(10) 0.0281(3) Uani 1 d
H5 H 1.1574(26) 0.4505(29) 0.9358(16) 0.042(4) Uiso 1 d
C6 C 1.0958(2) 0.2978(2) 0.78114(10) 0.0260(3) Uani 1 d
H6 H 1.1680(22) 0.1624(25) 0.7992(13) 0.034(4) Uiso 1 d

loop_
_atom_type_symbol
_atom_type_description
_atom_type_scat_dispersion_real
_atom_type_scat_dispersion_imag
_atom_type_scat_source
C C 0.0033 0.0016 'International Tables Vol C Tables 4.2.6.8 and 6.1.1.4'
H H 0.0000 0.0000 'International Tables Vol C Tables 4.2.6.8 and 6.1.1.4'
F F 0.0171 0.0103 'International Tables Vol C Tables 4.2.6.8 and 6.1.1.4'

loop_
_geom_angle_atom_site_label_1
_geom_angle_atom_site_label_2
_geom_angle_atom_site_label_3
_geom_angle
F1 C1 C6 120.73(9)
F1 C1 C2 118.31(10)
C6 C1 C2 120.95(9)
F2 C2 C3 120.67(10)
F2 C2 C1 118.51(9)
C3 C2 C1 120.82(10)
C2 C3 C4 118.67(10)
C5 C4 C3 120.56(9)
C4 C5 C6 120.28(11)
C1 C6 C5 118.72(10)

loop_
_geom_bond_atom_site_label_1
_geom_bond_atom_site_label_2
_geom_bond_distance
F1 C1 1.3459(11)
C1 C6 1.376(2)
C1 C2 1.3784(15)
F2 C2 1.3513(12)
C2 C3 1.3757(14)
C3 C4 1.389(2)
C4 C5 1.384(2)
C5 C6 1.389(2)

loop_
_cod_related_entry_id
_cod_related_entry_database
_cod_related_entry_code
1 ChemSpider 9325
